data_1551191
loop_
_publ_author_name
'Fataftah, Majed S.'
'Krzyaniak, Matthew D.'
'Vlaisavljevich, Bess'
'Wasielewski, Michael R.'
'Zadrozny, Joseph'
'Freedman, Danna'

_publ_section_title
;
 Metal-Ligand Covalency Enables Room Temperature Molecular Qubit
 Candidates
;
_journal_name_full 'Chemical Science'
_journal_paper_doi 10.1039/C9SC00074G
_journal_year 2019
_chemical_formula_moiety 'C12 H8 Cu Se4, 2(C24 H20 P)'
_chemical_formula_sum 'C60 H48 Cu P2 Se4'
_chemical_formula_weight 1210.30
_chemical_name_systematic 'tetraphenyl phosphonium copper bis(diselenocatecholate)'
_space_group_crystal_system monoclinic
_space_group_IT_number 14
_space_group_name_Hall '-P 2yn'
_space_group_name_H-M_alt 'P 1 21/n 1'
_symmetry_space_group_name_Hall '-P 2yn'
_symmetry_space_group_name_H-M 'P 1 21/n 1'
_atom_sites_solution_hydrogens geom
_audit_block_doi 10.5517/ccdc.csd.cc210dfx
_audit_creation_date 2018-03-27
_audit_creation_method
;
Olex2 1.2
(compiled 2017.08.10 svn.r3458 for OlexSys, GUI svn.r5381)
;
_audit_update_record
;
2018-11-05 deposited with the CCDC.    2019-05-28 downloaded from the CCDC.
;
_cell_angle_alpha 90
_cell_angle_beta 94.517(2)
_cell_angle_gamma 90
_cell_formula_units_Z 2
_cell_length_a 11.1972(9)
_cell_length_b 15.0275(12)
_cell_length_c 15.2359(12)
_cell_measurement_reflns_used 9827
_cell_measurement_temperature 250.04
_cell_measurement_theta_max 29.89
_cell_measurement_theta_min 2.57
_cell_volume 2555.7(4)
_computing_cell_refinement 'SAINT v8.34A (Bruker, 2013)'
_computing_data_reduction 'SAINT v8.34A (Bruker, 2013)'
_computing_molecular_graphics 'Olex2 (Dolomanov et al., 2009)'
_computing_publication_material 'Olex2 (Dolomanov et al., 2009)'
_computing_structure_refinement 'XL (Sheldrick, 2008)'
_computing_structure_solution 'SHELXT 2014/4 (Sheldrick, 2014)'
_diffrn_ambient_temperature 250.04
_diffrn_measured_fraction_theta_full 1.000
_diffrn_measured_fraction_theta_max 0.999
_diffrn_measurement_device_type 'Bruker APEX-II CCD'
_diffrn_measurement_method '\f and \w scans'
_diffrn_radiation_type MoK\a
_diffrn_radiation_wavelength 0.71073
_diffrn_reflns_av_R_equivalents 0.0495
_diffrn_reflns_av_unetI/netI 0.0236
_diffrn_reflns_Laue_measured_fraction_full 1.000
_diffrn_reflns_Laue_measured_fraction_max 0.999
_diffrn_reflns_limit_h_max 16
_diffrn_reflns_limit_h_min -16
_diffrn_reflns_limit_k_max 21
_diffrn_reflns_limit_k_min -21
_diffrn_reflns_limit_l_max 21
_diffrn_reflns_limit_l_min -21
_diffrn_reflns_number 68791
_diffrn_reflns_point_group_measured_fraction_full 1.000
_diffrn_reflns_point_group_measured_fraction_max 0.999
_diffrn_reflns_theta_full 25.242
_diffrn_reflns_theta_max 30.606
_diffrn_reflns_theta_min 1.906
_diffrn_standards_number 0
_exptl_absorpt_coefficient_mu 3.378
_exptl_absorpt_correction_T_max 0.7461
_exptl_absorpt_correction_T_min 0.4894
_exptl_absorpt_correction_type multi-scan
_exptl_absorpt_process_details
'SADABS-2014/2 (Bruker,2014/2) was used for absorption correction. wR2(int) was 0.1127 before and 0.0622 after correction. The Ratio of minimum to maximum transmission is 0.6559. The \l/2 correction factor is 0.00150.'
_exptl_crystal_colour 'dull dark red'
_exptl_crystal_colour_lustre dull
_exptl_crystal_colour_modifier dark
_exptl_crystal_colour_primary red
_exptl_crystal_density_diffrn 1.573
_exptl_crystal_description block
_exptl_crystal_F_000 1206
_exptl_crystal_preparation
'In DMF, with two equivalents of selenocatechol and 1 equivalent of CuCl2 with NBu4OH and Ph4PBr'
_exptl_crystal_recrystallization_method 'Layered DMF solution of the compound under Et2O at -35 C'
_exptl_crystal_size_max 0.16
_exptl_crystal_size_mid 0.14
_exptl_crystal_size_min 0.12
_refine_diff_density_max 0.877
_refine_diff_density_min -1.072
_refine_diff_density_rms 0.062
_refine_ls_extinction_coef 0.0028(2)
_refine_ls_extinction_expression Fc^*^=kFc[1+0.001xFc^2^\l^3^/sin(2\q)]^-1/4^
_refine_ls_extinction_method 'SHELXL-2016/6 (Sheldrick 2016)'
_refine_ls_goodness_of_fit_ref 1.029
_refine_ls_hydrogen_treatment constr
_refine_ls_matrix_type full
_refine_ls_number_parameters 305
_refine_ls_number_reflns 7855
_refine_ls_number_restraints 0
_refine_ls_restrained_S_all 1.029
_refine_ls_R_factor_all 0.0398
_refine_ls_R_factor_gt 0.0297
_refine_ls_shift/su_max 0.001
_refine_ls_shift/su_mean 0.000
_refine_ls_structure_factor_coef Fsqd
_refine_ls_weighting_details 'w=1/[\s^2^(Fo^2^)+(0.0303P)^2^+1.9123P] where P=(Fo^2^+2Fc^2^)/3'
_refine_ls_weighting_scheme calc
_refine_ls_wR_factor_gt 0.0721
_refine_ls_wR_factor_ref 0.0779
_reflns_Friedel_coverage 0.000
_reflns_number_gt 6612
_reflns_number_total 7855
_reflns_threshold_expression 'I > 2\s(I)'
_cod_data_source_file c9sc00074g2.cif
_cod_data_source_block msf6_49_3
_cod_database_code 1551191
_shelx_shelxl_version_number 2016/6
_shelx_space_group_comment
;
The symmetry employed for this shelxl refinement is uniquely defined
by the following loop, which should always be used as a source of
symmetry information in preference to the above space-group names.
They are only intended as comments.
;
_olex2_refinement_description
;
1. Fixed Uiso
 At 1.2 times of:
  All C(H) groups
2.a Aromatic/amide H refined with riding coordinates:
 C007(H007), C00C(H00C), C00D(H00D), C00E(H00E), C00F(H00F), C00G(H00G),
 C00H(H00H), C00I(H00I), C00J(H00J), C00K(H00K), C00L(H00L), C00M(H00M),
 C00N(H00N), C00O(H00O), C00P(H00P), C00Q(H00Q), C00R(H00R), C00S(H00S),
 C00T(H00T), C00U(H00U), C00V(H00V), C00W(H00W), C00X(H00X), C00Y(H00Y)
;
_olex2_exptl_crystal_mounting_method 'Mounted under paratone'
_olex2_submission_original_sample_id 'Compound 4'
_olex2_submission_special_instructions 'No special instructions were received'

loop_
_space_group_symop_operation_xyz
'x, y, z'
'-x+1/2, y+1/2, -z+1/2'
'-x, -y, -z'
'x-1/2, -y-1/2, z-1/2'

loop_
_atom_site_label
_atom_site_type_symbol
_atom_site_fract_x
_atom_site_fract_y
_atom_site_fract_z
_atom_site_U_iso_or_equiv
_atom_site_adp_type
_atom_site_occupancy
_atom_site_site_symmetry_order
_atom_site_calc_flag
_atom_site_refinement_flags_posn
_atom_site_refinement_flags_adp
_atom_site_refinement_flags_occupancy
Se01 Se -0.12337(2) 0.48287(2) 0.62185(2) 0.03928(6) Uani 1 1 d . . .
Se02 Se 0.14017(2) 0.39671(2) 0.56658(2) 0.04440(7) Uani 1 1 d . . .
Cu03 Cu 0.000000 0.500000 0.500000 0.03125(8) Uani 1 2 d S T P
P004 P 0.47725(4) 0.53728(3) 0.79632(3) 0.02835(9) Uani 1 1 d . . .
C005 C 0.60103(15) 0.58864(12) 0.85921(11) 0.0290(3) Uani 1 1 d . . .
C006 C 0.33992(16) 0.57250(12) 0.83950(13) 0.0318(3) Uani 1 1 d . . .
C007 C 0.61132(17) 0.68131(13) 0.85599(13) 0.0339(4) Uani 1 1 d . . .
H007 H 0.554691 0.715059 0.821460 0.041 Uiso 1 1 calc R . .
C008 C 0.07940(18) 0.37123(12) 0.67613(12) 0.0321(4) Uani 1 1 d . . .
C009 C 0.48607(18) 0.57088(12) 0.68341(12) 0.0341(4) Uani 1 1 d . . .
C00A C -0.02948(18) 0.40604(12) 0.69903(12) 0.0335(4) Uani 1 1 d . . .
C00B C 0.49222(17) 0.41882(12) 0.80608(12) 0.0326(4) Uani 1 1 d . . .
C00C C 0.1465(2) 0.31685(13) 0.73676(13) 0.0397(4) Uani 1 1 d . . .
H00C H 0.220234 0.293688 0.721978 0.048 Uiso 1 1 calc R . .
C00D C 0.70559(18) 0.72311(14) 0.90407(13) 0.0388(4) Uani 1 1 d . . .
H00D H 0.712001 0.785463 0.903194 0.047 Uiso 1 1 calc R . .
C00E C 0.68587(18) 0.53831(14) 0.90899(13) 0.0363(4) Uani 1 1 d . . .
H00E H 0.678991 0.476019 0.911165 0.044 Uiso 1 1 calc R . .
C00F C 0.79007(18) 0.67312(16) 0.95325(13) 0.0418(5) Uani 1 1 d . . .
H00F H 0.854133 0.701716 0.985381 0.050 Uiso 1 1 calc R . .
C00G C 0.4360(2) 0.37268(14) 0.87034(15) 0.0431(5) Uani 1 1 d . . .
H00G H 0.382759 0.402453 0.904994 0.052 Uiso 1 1 calc R . .
C00H C 0.5960(2) 0.59776(15) 0.65645(14) 0.0428(5) Uani 1 1 d . . .
H00H H 0.663798 0.598779 0.696932 0.051 Uiso 1 1 calc R . .
C00I C 0.1057(2) 0.29688(14) 0.81771(14) 0.0480(5) Uani 1 1 d . . .
H00I H 0.151866 0.260793 0.857742 0.058 Uiso 1 1 calc R . .
C00J C 0.34142(18) 0.63284(14) 0.90864(14) 0.0377(4) Uani 1 1 d . . .
H00J H 0.414781 0.654353 0.934518 0.045 Uiso 1 1 calc R . .
C00K C 0.2306(2) 0.53989(15) 0.80241(17) 0.0480(5) Uani 1 1 d . . .
H00K H 0.228899 0.497415 0.757041 0.058 Uiso 1 1 calc R . .
C00L C -0.0026(3) 0.32994(16) 0.83958(14) 0.0516(6) Uani 1 1 d . . .
H00L H -0.030996 0.315651 0.894272 0.062 Uiso 1 1 calc R . .
C00M C -0.0700(2) 0.38435(15) 0.78107(14) 0.0447(5) Uani 1 1 d . . .
H00M H -0.143708 0.406909 0.796670 0.054 Uiso 1 1 calc R . .
C00N C 0.4585(2) 0.28234(15) 0.88330(17) 0.0512(5) Uani 1 1 d . . .
H00N H 0.421344 0.251317 0.927273 0.061 Uiso 1 1 calc R . .
C00O C 0.78118(19) 0.58139(17) 0.95559(14) 0.0450(5) Uani 1 1 d . . .
H00O H 0.839624 0.547959 0.988731 0.054 Uiso 1 1 calc R . .
C00P C 0.5696(2) 0.37440(15) 0.75422(16) 0.0505(6) Uani 1 1 d . . .
H00P H 0.607310 0.404943 0.710205 0.061 Uiso 1 1 calc R . .
C00Q C 0.3867(2) 0.56815(15) 0.62254(15) 0.0484(5) Uani 1 1 d . . .
H00Q H 0.311930 0.549308 0.639736 0.058 Uiso 1 1 calc R . .
C00R C 0.2346(2) 0.66131(15) 0.93945(17) 0.0486(5) Uani 1 1 d . . .
H00R H 0.235630 0.701518 0.986766 0.058 Uiso 1 1 calc R . .
C00S C 0.6057(3) 0.62308(17) 0.56993(16) 0.0546(6) Uani 1 1 d . . .
H00S H 0.680234 0.641547 0.551960 0.066 Uiso 1 1 calc R . .
C00T C 0.5349(3) 0.23858(15) 0.83205(17) 0.0565(6) Uani 1 1 d . . .
H00T H 0.549216 0.177434 0.840517 0.068 Uiso 1 1 calc R . .
C00U C 0.1247(2) 0.57036(18) 0.8327(2) 0.0579(7) Uani 1 1 d . . .
H00U H 0.050884 0.549739 0.806767 0.069 Uiso 1 1 calc R . .
C00V C 0.3993(3) 0.59367(17) 0.53579(17) 0.0620(8) Uani 1 1 d . . .
H00V H 0.332580 0.591808 0.494301 0.074 Uiso 1 1 calc R . .
C00W C 0.1270(2) 0.63073(17) 0.9008(2) 0.0550(6) Uani 1 1 d . . .
H00W H 0.054712 0.651219 0.920991 0.066 Uiso 1 1 calc R . .
C00X C 0.5077(3) 0.62140(16) 0.51047(15) 0.0607(8) Uani 1 1 d . . .
H00X H 0.514864 0.639347 0.452015 0.073 Uiso 1 1 calc R . .
C00Y C 0.5905(3) 0.28384(17) 0.76832(19) 0.0666(8) Uani 1 1 d . . .
H00Y H 0.643241 0.253400 0.733820 0.080 Uiso 1 1 calc R . .

loop_
_atom_site_aniso_label
_atom_site_aniso_U_11
_atom_site_aniso_U_22
_atom_site_aniso_U_33
_atom_site_aniso_U_23
_atom_site_aniso_U_13
_atom_site_aniso_U_12
Se01 0.04191(12) 0.03754(11) 0.03855(11) 0.00989(8) 0.00414(8) 0.00545(8)
Se02 0.04740(13) 0.04506(12) 0.04181(12) 0.01774(9) 0.01017(9) 0.01248(9)
Cu03 0.04000(17) 0.02452(14) 0.02855(15) 0.00465(11) -0.00169(12) -0.00168(12)
P004 0.0284(2) 0.02498(19) 0.0314(2) -0.00217(16) 0.00109(16) 0.00143(16)
C005 0.0264(8) 0.0309(8) 0.0295(8) 0.0000(6) 0.0011(6) 0.0013(6)
C006 0.0284(8) 0.0258(8) 0.0414(9) -0.0025(7) 0.0032(7) -0.0002(6)
C007 0.0305(9) 0.0315(8) 0.0388(9) 0.0006(7) -0.0024(7) 0.0013(7)
C008 0.0420(10) 0.0249(7) 0.0283(8) 0.0043(6) -0.0052(7) -0.0067(7)
C009 0.0441(10) 0.0266(8) 0.0308(8) -0.0013(6) -0.0022(7) 0.0049(7)
C00A 0.0448(10) 0.0264(8) 0.0284(8) 0.0036(6) -0.0027(7) -0.0073(7)
C00B 0.0378(9) 0.0256(8) 0.0344(9) -0.0023(7) 0.0019(7) 0.0024(7)
C00C 0.0485(11) 0.0297(9) 0.0386(10) 0.0049(7) -0.0107(8) -0.0040(8)
C00D 0.0363(10) 0.0382(10) 0.0419(10) -0.0041(8) 0.0024(8) -0.0075(8)
C00E 0.0359(10) 0.0360(9) 0.0365(9) 0.0045(7) -0.0006(7) 0.0054(7)
C00F 0.0317(10) 0.0577(13) 0.0353(9) -0.0038(9) -0.0012(7) -0.0071(9)
C00G 0.0503(12) 0.0326(9) 0.0487(11) 0.0003(8) 0.0176(9) 0.0022(8)
C00H 0.0479(12) 0.0449(11) 0.0366(10) 0.0028(8) 0.0089(8) 0.0083(9)
C00I 0.0738(16) 0.0347(10) 0.0327(10) 0.0098(8) -0.0143(10) -0.0076(10)
C00J 0.0344(9) 0.0379(10) 0.0413(10) -0.0077(8) 0.0074(8) -0.0028(8)
C00K 0.0353(10) 0.0425(11) 0.0660(14) -0.0181(10) 0.0020(10) -0.0064(9)
C00L 0.0787(17) 0.0468(12) 0.0288(9) 0.0081(8) 0.0010(10) -0.0119(12)
C00M 0.0601(14) 0.0406(10) 0.0338(10) 0.0045(8) 0.0067(9) -0.0047(9)
C00N 0.0649(15) 0.0344(10) 0.0559(13) 0.0082(9) 0.0136(11) 0.0002(10)
C00O 0.0357(10) 0.0590(13) 0.0387(10) 0.0075(9) -0.0077(8) 0.0067(9)
C00P 0.0721(16) 0.0353(10) 0.0475(12) 0.0002(9) 0.0259(11) 0.0107(10)
C00Q 0.0551(13) 0.0402(11) 0.0468(12) -0.0035(9) -0.0147(10) -0.0001(9)
C00R 0.0465(12) 0.0428(11) 0.0590(13) -0.0146(10) 0.0197(10) -0.0011(9)
C00S 0.0757(17) 0.0481(12) 0.0428(12) 0.0055(10) 0.0218(11) 0.0134(12)
C00T 0.0822(18) 0.0285(10) 0.0594(14) 0.0017(9) 0.0088(13) 0.0098(11)
C00U 0.0303(11) 0.0563(14) 0.0870(19) -0.0142(13) 0.0045(11) -0.0085(10)
C00V 0.099(2) 0.0425(12) 0.0401(12) -0.0066(10) -0.0240(13) 0.0107(13)
C00W 0.0351(11) 0.0469(12) 0.0857(18) -0.0039(12) 0.0215(11) 0.0032(9)
C00X 0.111(2) 0.0399(11) 0.0318(10) 0.0001(9) 0.0064(12) 0.0170(13)
C00Y 0.098(2) 0.0380(12) 0.0681(17) -0.0015(11) 0.0369(16) 0.0218(13)

loop_
_atom_type_symbol
_atom_type_description
_atom_type_scat_dispersion_real
_atom_type_scat_dispersion_imag
_atom_type_scat_source
C C 0.0033 0.0016 'International Tables Vol C Tables 4.2.6.8 and 6.1.1.4'
H H 0.0000 0.0000 'International Tables Vol C Tables 4.2.6.8 and 6.1.1.4'
Cu Cu 0.3201 1.2651 'International Tables Vol C Tables 4.2.6.8 and 6.1.1.4'
P P 0.1023 0.0942 'International Tables Vol C Tables 4.2.6.8 and 6.1.1.4'
Se Se -0.0929 2.2259 'International Tables Vol C Tables 4.2.6.8 and 6.1.1.4'

loop_
_geom_angle_atom_site_label_1
_geom_angle_atom_site_label_2
_geom_angle_atom_site_label_3
_geom_angle
_geom_angle_site_symmetry_1
_geom_angle_site_symmetry_3
C00A Se01 Cu03 102.60(6) . .
C008 Se02 Cu03 103.74(6) . .
Se01 Cu03 Se01 180.0 . 3_566
Se02 Cu03 Se01 90.044(9) 3_566 3_566
Se02 Cu03 Se01 90.044(8) . .
Se02 Cu03 Se01 89.956(8) . 3_566
Se02 Cu03 Se01 89.955(8) 3_566 .
Se02 Cu03 Se02 180.0 3_566 .
C005 P004 C006 108.92(8) . .
C005 P004 C009 106.90(9) . .
C006 P004 C009 112.28(9) . .
C00B P004 C005 108.62(9) . .
C00B P004 C006 109.80(9) . .
C00B P004 C009 110.20(9) . .
C007 C005 P004 118.13(13) . .
C00E C005 P004 121.48(15) . .
C00E C005 C007 120.38(17) . .
C00J C006 P004 120.65(14) . .
C00J C006 C00K 119.60(18) . .
C00K C006 P004 119.75(15) . .
C005 C007 H007 120.2 . .
C00D C007 C005 119.60(18) . .
C00D C007 H007 120.2 . .
C00A C008 Se02 121.80(13) . .
C00A C008 C00C 119.04(18) . .
C00C C008 Se02 119.15(16) . .
C00H C009 P004 118.71(15) . .
C00H C009 C00Q 119.5(2) . .
C00Q C009 P004 121.76(17) . .
C008 C00A Se01 121.56(13) . .
C008 C00A C00M 119.09(18) . .
C00M C00A Se01 119.34(17) . .
C00G C00B P004 120.59(15) . .
C00P C00B P004 119.24(16) . .
C00P C00B C00G 119.90(18) . .
C008 C00C H00C 119.5 . .
C00I C00C C008 121.1(2) . .
C00I C00C H00C 119.5 . .
C007 C00D H00D 120.0 . .
C00F C00D C007 120.0(2) . .
C00F C00D H00D 120.0 . .
C005 C00E H00E 120.4 . .
C005 C00E C00O 119.18(19) . .
C00O C00E H00E 120.4 . .
C00D C00F H00F 119.7 . .
C00D C00F C00O 120.55(19) . .
C00O C00F H00F 119.7 . .
C00B C00G H00G 120.0 . .
C00B C00G C00N 119.9(2) . .
C00N C00G H00G 120.0 . .
C009 C00H H00H 120.0 . .
C00S C00H C009 120.0(2) . .
C00S C00H H00H 120.0 . .
C00C C00I H00I 120.1 . .
C00L C00I C00C 119.8(2) . .
C00L C00I H00I 120.1 . .
C006 C00J H00J 120.0 . .
C00R C00J C006 119.9(2) . .
C00R C00J H00J 120.0 . .
C006 C00K H00K 120.1 . .
C00U C00K C006 119.7(2) . .
C00U C00K H00K 120.1 . .
C00I C00L H00L 119.9 . .
C00I C00L C00M 120.2(2) . .
C00M C00L H00L 119.9 . .
C00A C00M H00M 119.6 . .
C00L C00M C00A 120.8(2) . .
C00L C00M H00M 119.6 . .
C00G C00N H00N 119.9 . .
C00T C00N C00G 120.1(2) . .
C00T C00N H00N 119.9 . .
C00E C00O H00O 119.9 . .
C00F C00O C00E 120.25(19) . .
C00F C00O H00O 119.9 . .
C00B C00P H00P 120.5 . .
C00B C00P C00Y 119.1(2) . .
C00Y C00P H00P 120.5 . .
C009 C00Q H00Q 120.4 . .
C009 C00Q C00V 119.2(3) . .
C00V C00Q H00Q 120.4 . .
C00J C00R H00R 120.0 . .
C00W C00R C00J 120.1(2) . .
C00W C00R H00R 120.0 . .
C00H C00S H00S 119.8 . .
C00X C00S C00H 120.4(3) . .
C00X C00S H00S 119.8 . .
C00N C00T H00T 119.9 . .
C00N C00T C00Y 120.2(2) . .
C00Y C00T H00T 119.9 . .
C00K C00U H00U 119.9 . .
C00W C00U C00K 120.2(2) . .
C00W C00U H00U 119.9 . .
C00Q C00V H00V 119.7 . .
C00X C00V C00Q 120.6(2) . .
C00X C00V H00V 119.7 . .
C00R C00W H00W 119.8 . .
C00U C00W C00R 120.4(2) . .
C00U C00W H00W 119.8 . .
C00S C00X H00X 119.9 . .
C00V C00X C00S 120.2(2) . .
C00V C00X H00X 119.9 . .
C00P C00Y H00Y 119.6 . .
C00T C00Y C00P 120.8(2) . .
C00T C00Y H00Y 119.6 . .

loop_
_geom_bond_atom_site_label_1
_geom_bond_atom_site_label_2
_geom_bond_distance
Se01 Cu03 2.4135(2)
Se01 C00A 1.9043(19)
Se02 Cu03 2.3772(2)
Se02 C008 1.8907(19)
P004 C005 1.7960(18)
P004 C006 1.7991(19)
P004 C009 1.8030(19)
P004 C00B 1.7931(18)
C005 C007 1.398(3)
C005 C00E 1.392(2)
C006 C00J 1.389(3)
C006 C00K 1.396(3)
C007 H007 0.9400
C007 C00D 1.387(3)
C008 C00A 1.396(3)
C008 C00C 1.406(3)
C009 C00H 1.388(3)
C009 C00Q 1.392(3)
C00A C00M 1.401(3)
C00B C00G 1.390(3)
C00B C00P 1.388(3)
C00C H00C 0.9400
C00C C00I 1.381(3)
C00D H00D 0.9400
C00D C00F 1.382(3)
C00E H00E 0.9400
C00E C00O 1.394(3)
C00F H00F 0.9400
C00F C00O 1.383(3)
C00G H00G 0.9400
C00G C00N 1.392(3)
C00H H00H 0.9400
C00H C00S 1.385(3)
C00I H00I 0.9400
C00I C00L 1.375(4)
C00J H00J 0.9400
C00J C00R 1.386(3)
C00K H00K 0.9400
C00K C00U 1.384(3)
C00L H00L 0.9400
C00L C00M 1.388(3)
C00M H00M 0.9400
C00N H00N 0.9400
C00N C00T 1.370(4)
C00O H00O 0.9400
C00P H00P 0.9400
C00P C00Y 1.395(3)
C00Q H00Q 0.9400
C00Q C00V 1.394(4)
C00R H00R 0.9400
C00R C00W 1.378(4)
C00S H00S 0.9400
C00S C00X 1.367(4)
C00T H00T 0.9400
C00T C00Y 1.374(4)
C00U H00U 0.9400
C00U C00W 1.376(4)
C00V H00V 0.9400
C00V C00X 1.368(5)
C00W H00W 0.9400
C00X H00X 0.9400
C00Y H00Y 0.9400
